data_2022090
loop_
_publ_author_name
'Weil, Matthias'
'Mereiter, Kurt'

_publ_section_title
;
 Sodium sulfite heptahydrate and its relation to sodium carbonate
 heptahydrate
;
_journal_issue 5
_journal_name_full 'Acta Crystallographica Section C'
_journal_page_first
;
;
_journal_paper_doi 10.1107/S2053229620004404
_journal_volume 76
_journal_year 2020
_chemical_formula_sum 'H14 Na2 O10 S'
_chemical_formula_weight 252.15
_chemical_name_common 'sodium sulfite heptahydrate'
_space_group_crystal_system monoclinic
_space_group_IT_number 14
_space_group_name_Hall '-P 2yn'
_space_group_name_H-M_alt 'P 1 21/n 1'
_atom_sites_solution_hydrogens difmap
_audit_creation_method SHELXL-2018/3
_cell_angle_alpha 90
_cell_angle_beta 106.7938(17)
_cell_angle_gamma 90
_cell_formula_units_Z 4
_cell_length_a 11.8576(8)
_cell_length_b 7.2197(5)
_cell_length_c 12.6965(9)
_cell_measurement_reflns_used 8292
_cell_measurement_temperature 100(2)
_cell_measurement_theta_max 35.957
_cell_measurement_theta_min 2.782
_cell_volume 1040.57(13)
_computing_cell_refinement 'SAINT (Bruker, 2014)'
_computing_data_collection 'APEX2 (Bruker, 2014)'
_computing_data_reduction 'SAINT (Bruker, 2014)'
_computing_molecular_graphics 'ATOMS (Dowty, 2006)'
_computing_publication_material 'publCIF (Westrip, 2010)'
_computing_structure_refinement 'SHELXL (Sheldrick, 2015b)'
_computing_structure_solution 'SHELXT (Sheldrick, 2015a)'
_diffrn_ambient_temperature 100(2)
_diffrn_measured_fraction_theta_full 0.998
_diffrn_measured_fraction_theta_max 0.986
_diffrn_measurement_device_type 'Bruker APEX2 CCD'
_diffrn_measurement_method '\w- and \f-scan'
_diffrn_radiation_source 'fine-focus sealed tube'
_diffrn_radiation_type MoK\a
_diffrn_radiation_wavelength 0.71073
_diffrn_reflns_av_R_equivalents 0.0205
_diffrn_reflns_av_unetI/netI 0.0200
_diffrn_reflns_Laue_measured_fraction_full 0.998
_diffrn_reflns_Laue_measured_fraction_max 0.986
_diffrn_reflns_limit_h_max 19
_diffrn_reflns_limit_h_min -19
_diffrn_reflns_limit_k_max 11
_diffrn_reflns_limit_k_min -11
_diffrn_reflns_limit_l_max 20
_diffrn_reflns_limit_l_min -20
_diffrn_reflns_number 16915
_diffrn_reflns_point_group_measured_fraction_full 0.998
_diffrn_reflns_point_group_measured_fraction_max 0.986
_diffrn_reflns_theta_full 25.242
_diffrn_reflns_theta_max 36.010
_diffrn_reflns_theta_min 2.071
_exptl_absorpt_coefficient_mu 0.422
_exptl_absorpt_correction_T_max 0.7471
_exptl_absorpt_correction_T_min 0.6750
_exptl_absorpt_correction_type multi-scan
_exptl_absorpt_process_details
;
(<i>SADABS</i>; Krause <i>et al.</i>, 2015)
;
_exptl_crystal_colour colourless
_exptl_crystal_density_diffrn 1.610
_exptl_crystal_description fragment
_exptl_crystal_F_000 528
_exptl_crystal_size_max 0.150
_exptl_crystal_size_mid 0.130
_exptl_crystal_size_min 0.120
_refine_diff_density_max 0.891
_refine_diff_density_min -0.329
_refine_diff_density_rms 0.057
_refine_ls_extinction_method none
_refine_ls_goodness_of_fit_ref 1.057
_refine_ls_hydrogen_treatment refall
_refine_ls_matrix_type full
_refine_ls_number_parameters 174
_refine_ls_number_reflns 4846
_refine_ls_number_restraints 0
_refine_ls_restrained_S_all 1.057
_refine_ls_R_factor_all 0.0290
_refine_ls_R_factor_gt 0.0226
_refine_ls_shift/su_max 0.003
_refine_ls_shift/su_mean 0.000
_refine_ls_structure_factor_coef Fsqd
_refine_ls_weighting_details 'w=1/[\s^2^(Fo^2^)+(0.0296P)^2^+0.2144P] where P=(Fo^2^+2Fc^2^)/3'
_refine_ls_weighting_scheme calc
_refine_ls_wR_factor_gt 0.0600
_refine_ls_wR_factor_ref 0.0627
_reflns_Friedel_coverage 0.000
_reflns_number_gt 4222
_reflns_number_total 4846
_reflns_threshold_expression 'I > 2\s(I)'
_cod_data_source_file ep3004sup3.txt
_cod_data_source_block p21_n_final
_cod_original_sg_symbol_H-M 'P 21/n'
_cod_database_code 2022090
_shelx_shelxl_version_number 2018/3
_shelx_space_group_comment
;
The symmetry employed for this shelxl refinement is uniquely defined
by the following loop, which should always be used as a source of
symmetry information in preference to the above space-group names.
They are only intended as comments.
;
_shelx_estimated_absorpt_t_min 0.939
_shelx_estimated_absorpt_t_max 0.951

loop_
_space_group_symop_operation_xyz
'x, y, z'
'-x+1/2, y+1/2, -z+1/2'
'-x, -y, -z'
'x-1/2, -y-1/2, z-1/2'

loop_
_atom_site_label
_atom_site_type_symbol
_atom_site_fract_x
_atom_site_fract_y
_atom_site_fract_z
_atom_site_U_iso_or_equiv
_atom_site_adp_type
_atom_site_occupancy
_atom_site_site_symmetry_order
_atom_site_calc_flag
_atom_site_refinement_flags_posn
_atom_site_refinement_flags_adp
_atom_site_refinement_flags_occupancy
_atom_site_disorder_assembly
_atom_site_disorder_group
Na1 Na 0.73735(3) 0.60868(4) 0.25281(2) 0.00971(6) Uani 1 1 d . . . . .
Na2 Na 0.61122(3) 0.85665(4) 0.49101(2) 0.01016(6) Uani 1 1 d . . . . .
S1 S 0.62926(2) 0.87190(2) 0.90427(2) 0.00782(4) Uani 1 1 d . . . . .
O1 O 0.59785(4) 1.03732(7) 0.82680(4) 0.01115(9) Uani 1 1 d . . . . .
O2 O 0.76421(4) 0.86082(6) 0.94039(4) 0.01132(9) Uani 1 1 d . . . . .
O3 O 0.58628(5) 0.70165(7) 0.83327(4) 0.01249(9) Uani 1 1 d . . . . .
O4 O 0.82140(5) 0.86691(7) 0.56218(4) 0.01303(9) Uani 1 1 d . . . . .
O5 O 0.58942(5) 1.09875(7) 0.61090(4) 0.01120(8) Uani 1 1 d . . . . .
O6 O 0.58995(5) 0.61731(7) 0.62548(4) 0.01330(9) Uani 1 1 d . . . . .
O7 O 0.62431(5) 0.58691(7) 0.38344(4) 0.01129(8) Uani 1 1 d . . . . .
O8 O 0.62505(5) 0.86393(7) 0.15968(4) 0.01120(8) Uani 1 1 d . . . . .
O9 O 0.86158(5) 0.61836(7) 0.12768(4) 0.01245(9) Uani 1 1 d . . . . .
O10 O 0.64127(5) 0.35559(7) 0.14489(4) 0.01182(9) Uani 1 1 d . . . . .
H4A H 0.8515(13) 0.954(2) 0.5987(12) 0.040(4) Uiso 1 1 d . . . . .
H4B H 0.8516(13) 0.779(2) 0.6019(12) 0.043(4) Uiso 1 1 d . . . . .
H5A H 0.5956(11) 1.0802(18) 0.6746(11) 0.026(3) Uiso 1 1 d . . . . .
H5B H 0.6368(13) 1.176(2) 0.6092(12) 0.036(4) Uiso 1 1 d . . . . .
H6A H 0.6383(12) 0.547(2) 0.6217(11) 0.035(4) Uiso 1 1 d . . . . .
H6B H 0.6002(13) 0.6471(18) 0.6860(12) 0.033(4) Uiso 1 1 d . . . . .
H7A H 0.6641(12) 0.5256(19) 0.4338(11) 0.030(3) Uiso 1 1 d . . . . .
H7B H 0.5586(13) 0.552(2) 0.3722(11) 0.034(4) Uiso 1 1 d . . . . .
H8A H 0.5625(13) 0.8817(17) 0.1704(12) 0.032(4) Uiso 1 1 d . . . . .
H8B H 0.6117(12) 0.8637(16) 0.0924(12) 0.026(3) Uiso 1 1 d . . . . .
H9A H 0.8365(12) 0.692(2) 0.0783(12) 0.030(3) Uiso 1 1 d . . . . .
H9B H 0.9227(14) 0.6581(19) 0.1633(12) 0.035(4) Uiso 1 1 d . . . . .
H10A H 0.6433(13) 0.3575(17) 0.0795(12) 0.031(4) Uiso 1 1 d . . . . .
H10B H 0.5765(13) 0.3446(17) 0.1426(11) 0.027(3) Uiso 1 1 d . . . . .

loop_
_atom_site_aniso_label
_atom_site_aniso_U_11
_atom_site_aniso_U_22
_atom_site_aniso_U_33
_atom_site_aniso_U_23
_atom_site_aniso_U_13
_atom_site_aniso_U_12
Na1 0.01024(12) 0.00894(11) 0.00991(12) -0.00013(8) 0.00283(9) 0.00009(9)
Na2 0.01047(12) 0.00924(11) 0.01092(12) -0.00086(8) 0.00334(10) 0.00035(8)
S1 0.00814(7) 0.00812(6) 0.00725(6) -0.00034(4) 0.00230(5) 0.00016(4)
O1 0.0130(2) 0.01032(18) 0.0100(2) 0.00250(14) 0.00303(16) 0.00218(15)
O2 0.0082(2) 0.01217(19) 0.0126(2) -0.00043(15) 0.00139(16) 0.00097(14)
O3 0.0143(2) 0.01010(19) 0.0134(2) -0.00404(15) 0.00461(18) -0.00358(16)
O4 0.0137(2) 0.0114(2) 0.0128(2) 0.00025(16) 0.00208(18) 0.00043(16)
O5 0.0120(2) 0.01234(19) 0.00958(19) -0.00041(15) 0.00366(16) -0.00249(15)
O6 0.0141(2) 0.0147(2) 0.0115(2) -0.00089(16) 0.00417(18) 0.00168(16)
O7 0.0110(2) 0.01143(19) 0.0114(2) 0.00066(15) 0.00322(17) 0.00036(15)
O8 0.0106(2) 0.0134(2) 0.0095(2) 0.00013(15) 0.00263(16) 0.00193(15)
O9 0.0129(2) 0.01172(19) 0.0134(2) 0.00062(16) 0.00486(18) -0.00006(16)
O10 0.0101(2) 0.0136(2) 0.0113(2) 0.00019(15) 0.00235(17) -0.00153(15)

loop_
_atom_type_symbol
_atom_type_description
_atom_type_scat_dispersion_real
_atom_type_scat_dispersion_imag
_atom_type_scat_source
O O 0.0106 0.0060 'International Tables Vol C Tables 4.2.6.8 and 6.1.1.4'
H H 0.0000 0.0000 'International Tables Vol C Tables 4.2.6.8 and 6.1.1.4'
Na Na 0.0362 0.0249 'International Tables Vol C Tables 4.2.6.8 and 6.1.1.4'
S S 0.1246 0.1234 'International Tables Vol C Tables 4.2.6.8 and 6.1.1.4'

loop_
_geom_angle_atom_site_label_1
_geom_angle_atom_site_label_2
_geom_angle_atom_site_label_3
_geom_angle
_geom_angle_site_symmetry_1
_geom_angle_site_symmetry_3
_geom_angle_publ_flag
O10 Na1 O8 101.74(2) . . ?
O10 Na1 O10 172.171(15) . 2_655 ?
O8 Na1 O10 81.77(2) . 2_655 ?
O10 Na1 O7 94.44(2) . . ?
O8 Na1 O7 92.85(2) . . ?
O10 Na1 O7 92.36(2) 2_655 . ?
O10 Na1 O8 81.46(2) . 2_645 ?
O8 Na1 O8 172.148(16) . 2_645 ?
O10 Na1 O8 94.20(2) 2_655 2_645 ?
O7 Na1 O8 94.05(2) . 2_645 ?
O10 Na1 O9 85.75(2) . . ?
O8 Na1 O9 90.60(2) . . ?
O10 Na1 O9 87.22(2) 2_655 . ?
O7 Na1 O9 176.42(2) . . ?
O8 Na1 O9 82.45(2) 2_645 . ?
O10 Na1 Na1 41.337(14) . 2_645 ?
O8 Na1 Na1 143.08(2) . 2_645 ?
O10 Na1 Na1 134.784(19) 2_655 2_645 ?
O7 Na1 Na1 90.812(16) . 2_645 ?
O8 Na1 Na1 40.591(13) 2_645 2_645 ?
O9 Na1 Na1 86.972(16) . 2_645 ?
O10 Na1 Na1 141.76(2) . 2_655 ?
O8 Na1 Na1 41.947(14) . 2_655 ?
O10 Na1 Na1 40.284(14) 2_655 2_655 ?
O7 Na1 Na1 98.253(16) . 2_655 ?
O8 Na1 Na1 132.915(19) 2_645 2_655 ?
O9 Na1 Na1 83.719(16) . 2_655 ?
Na1 Na1 Na1 169.623(18) 2_645 2_655 ?
O10 Na1 Na2 122.704(17) . . ?
O8 Na1 Na2 76.123(15) . . ?
O10 Na1 Na2 64.812(15) 2_655 . ?
O7 Na1 Na2 30.738(13) . . ?
O8 Na1 Na2 108.333(16) 2_645 . ?
O9 Na1 Na2 150.234(16) . . ?
Na1 Na1 Na2 119.574(12) 2_645 . ?
Na1 Na1 Na2 68.519(10) 2_655 . ?
O5 Na2 O5 88.41(2) 3_676 . ?
O5 Na2 O4 165.81(2) 3_676 . ?
O5 Na2 O4 91.68(2) . . ?
O5 Na2 O7 91.10(2) 3_676 . ?
O5 Na2 O7 173.08(2) . . ?
O4 Na2 O7 90.49(2) . . ?
O5 Na2 O6 100.56(2) 3_676 . ?
O5 Na2 O6 91.13(2) . . ?
O4 Na2 O6 93.62(2) . . ?
O7 Na2 O6 82.17(2) . . ?
O5 Na2 O9 81.51(2) 3_676 2_655 ?
O5 Na2 O9 83.52(2) . 2_655 ?
O4 Na2 O9 84.40(2) . 2_655 ?
O7 Na2 O9 103.23(2) . 2_655 ?
O6 Na2 O9 174.23(2) . 2_655 ?
O5 Na2 Na2 44.225(14) 3_676 3_676 ?
O5 Na2 Na2 44.183(15) . 3_676 ?
O4 Na2 Na2 134.14(2) . 3_676 ?
O7 Na2 Na2 134.91(2) . 3_676 ?
O6 Na2 Na2 98.137(18) . 3_676 ?
O9 Na2 Na2 79.533(17) 2_655 3_676 ?
O5 Na2 Na1 100.157(16) 3_676 . ?
O5 Na2 Na1 155.771(17) . . ?
O4 Na2 Na1 74.533(16) . . ?
O7 Na2 Na1 30.891(13) . . ?
O6 Na2 Na1 109.235(16) . . ?
O9 Na2 Na1 75.502(16) 2_655 . ?
Na2 Na2 Na1 139.397(14) 3_676 . ?
O5 Na2 H7A 104.7(3) 3_676 . ?
O5 Na2 H7A 157.5(3) . . ?
O4 Na2 H7A 80.0(3) . . ?
O7 Na2 H7A 17.8(3) . . ?
O6 Na2 H7A 68.8(3) . . ?
O9 Na2 H7A 116.1(3) 2_655 . ?
Na2 Na2 H7A 145.3(3) 3_676 . ?
Na1 Na2 H7A 40.6(3) . . ?
O5 Na2 H7B 76.6(3) 3_676 . ?
O5 Na2 H7B 157.9(3) . . ?
O4 Na2 H7B 106.9(3) . . ?
O7 Na2 H7B 17.3(3) . . ?
O6 Na2 H7B 76.1(3) . . ?
O9 Na2 H7B 109.6(3) 2_655 . ?
Na2 Na2 H7B 119.0(3) 3_676 . ?
Na1 Na2 H7B 45.4(3) . . ?
H7A Na2 H7B 28.2(4) . . ?
O3 S1 O1 105.84(3) . . ?
O3 S1 O2 106.06(3) . . ?
O1 S1 O2 105.86(3) . . ?
Na2 O4 H4A 119.0(11) . . ?
Na2 O4 H4B 115.4(11) . . ?
H4A O4 H4B 101.8(15) . . ?
Na2 O5 Na2 91.59(2) 3_676 . ?
Na2 O5 H5A 110.9(9) 3_676 . ?
Na2 O5 H5A 121.8(9) . . ?
Na2 O5 H5B 119.4(11) 3_676 . ?
Na2 O5 H5B 107.0(10) . . ?
H5A O5 H5B 106.5(14) . . ?
Na2 O6 H6A 100.9(10) . . ?
Na2 O6 H6B 118.1(10) . . ?
H6A O6 H6B 109.7(14) . . ?
Na2 O7 Na1 118.37(2) . . ?
Na2 O7 H7A 96.4(10) . . ?
Na1 O7 H7A 105.4(9) . . ?
Na2 O7 H7B 97.9(10) . . ?
Na1 O7 H7B 127.4(10) . . ?
H7A O7 H7B 106.8(13) . . ?
Na1 O8 Na1 97.46(2) . 2_655 ?
Na1 O8 H8A 116.9(9) . . ?
Na1 O8 H8A 109.6(9) 2_655 . ?
Na1 O8 H8B 115.3(9) . . ?
Na1 O8 H8B 112.1(9) 2_655 . ?
H8A O8 H8B 105.5(14) . . ?
Na1 O9 Na2 125.07(2) . 2_645 ?
Na1 O9 H9A 111.3(10) . . ?
Na2 O9 H9A 96.5(10) 2_645 . ?
Na1 O9 H9B 105.2(11) . . ?
Na2 O9 H9B 111.4(10) 2_645 . ?
H9A O9 H9B 105.9(14) . . ?
Na1 O10 Na1 98.38(2) . 2_645 ?
Na1 O10 H10A 114.5(9) . . ?
Na1 O10 H10A 111.2(9) 2_645 . ?
Na1 O10 H10B 114.3(10) . . ?
Na1 O10 H10B 112.3(10) 2_645 . ?
H10A O10 H10B 106.3(14) . . ?

loop_
_geom_bond_atom_site_label_1
_geom_bond_atom_site_label_2
_geom_bond_distance
_geom_bond_site_symmetry_2
_geom_bond_publ_flag
Na1 O10 2.3690(6) . ?
Na1 O8 2.3786(6) . ?
Na1 O10 2.4199(6) 2_655 ?
Na1 O7 2.4201(6) . ?
Na1 O8 2.4436(6) 2_645 ?
Na1 O9 2.4599(6) . ?
Na1 Na1 3.6247(5) 2_645 ?
Na1 Na1 3.6247(4) 2_655 ?
Na1 Na2 4.1477(4) . ?
Na2 O5 2.3787(6) 3_676 ?
Na2 O5 2.3804(6) . ?
Na2 O4 2.3939(7) . ?
Na2 O7 2.4093(6) . ?
Na2 O6 2.4928(6) . ?
Na2 O9 2.4952(6) 2_655 ?
Na2 Na2 3.4117(6) 3_676 ?
Na2 H7A 2.626(14) . ?
Na2 H7B 2.637(14) . ?
S1 O3 1.5224(5) . ?
S1 O1 1.5235(5) . ?
S1 O2 1.5339(5) . ?
O4 H4A 0.801(16) . ?
O4 H4B 0.823(16) . ?
O5 H5A 0.803(13) . ?
O5 H5B 0.799(15) . ?
O6 H6A 0.779(15) . ?
O6 H6B 0.773(15) . ?
O7 H7A 0.808(14) . ?
O7 H7B 0.791(15) . ?
O8 H8A 0.801(15) . ?
O8 H8B 0.823(14) . ?
O9 H9A 0.811(14) . ?
O9 H9B 0.789(15) . ?
O10 H10A 0.838(15) . ?
O10 H10B 0.764(14) . ?
